data_4120259
loop_
_publ_author_name
'Hongcheng Lu'
'Romain Gautier'
'Martin D. Donakowski'
'T.Thao Tran'
'Bryce W. Edwards'
'Juan C. Nino'
'P. Shiv Halasyamani'
'Zhengtang Liu'
'Kenneth R. Poeppelmeier'

_publ_contact_author_address
;
Department of Chemistry
Northwestern University
Evanston    
IL,USA
;
_publ_contact_author_email krp@northwestern.edu
_publ_contact_author_name 'Kenneth R. Poeppelmeier'
_publ_contact_author_phone 01(847)491-3505
_publ_section_title
;
 Nonlinear Active Materials: An Illustration of Controllable Phase
 Matchability
;
_journal_name_full 'Journal of the American Chemical Society'
_journal_page_first 11942
_journal_page_last 11950
_journal_paper_doi 10.1021/ja4050604
_journal_volume 135
_journal_year 2013
_chemical_absolute_configuration unk
_chemical_compound_source 'synthesis as described'
_chemical_formula_moiety 'C10 H10 N3, Nb1 O1 F4'
_chemical_formula_sum 'C10 H10 F4 N3 Nb O'
_chemical_formula_weight 357.12
_space_group_IT_number 9
_symmetry_cell_setting monoclinic
_symmetry_Int_Tables_number 9
_symmetry_space_group_name_Hall 'C -2yc'
_symmetry_space_group_name_H-M 'C 1 c 1'
_atom_sites_solution_hydrogens geom
_atom_sites_solution_primary direct
_atom_sites_solution_secondary difmap
_audit_conform_dict_location ftp://ftp.iucr.org/pub/cif_core.dic
_audit_conform_dict_name cif_core.dic
_audit_conform_dict_version 2.4
_audit_creation_date 2013-01-03T12:01:39-00:00
_audit_creation_method 'WinGX routine CIF_UPDATE'
_cell_angle_alpha 90
_cell_angle_beta 109.3866(13)
_cell_angle_gamma 90
_cell_formula_units_Z 4
_cell_length_a 20.2084(5)
_cell_length_b 3.98043(9)
_cell_length_c 15.7991(4)
_cell_measurement_reflns_used 1789
_cell_measurement_temperature 293(2)
_cell_measurement_theta_max 67.0934
_cell_measurement_theta_min 4.603
_cell_measurement_wavelength 1.54178
_cell_volume 1198.79(5)
_computing_cell_refinement 'SAINT V7.68A integration software'
_computing_data_collection 'Bruker APEX2 software'
_computing_data_reduction 'SORTAV (Blessing, 1995)'
_computing_molecular_graphics 'Ortep-3 for Windows (Farrugia, 1997)'
_computing_publication_material 'WinGX publication routines (Farrugia, 1999)'
_computing_structure_refinement 'SHELXL-97 (Sheldrick, 1997)'
_diffrn_ambient_temperature 293(2)
_diffrn_detector 'APEX-II CCD'
_diffrn_measured_fraction_theta_full 1.942
_diffrn_measured_fraction_theta_max 1.942
_diffrn_measurement_device '\k-geometry diffractometer'
_diffrn_measurement_device_type 'Bruker APEX-II'
_diffrn_measurement_method '\f or \w oscillation scans'
_diffrn_orient_matrix_type 'x-axis to radiation source'
_diffrn_orient_matrix_UB_11 0.196877E-1
_diffrn_orient_matrix_UB_12 -0.162494E-1
_diffrn_orient_matrix_UB_13 -0.501661E-1
_diffrn_orient_matrix_UB_21 0.483789E-1
_diffrn_orient_matrix_UB_22 -0.185947E-1
_diffrn_orient_matrix_UB_23 0.445608E-1
_diffrn_orient_matrix_UB_31 -0.487776E-2
_diffrn_orient_matrix_UB_32 -0.250013
_diffrn_orient_matrix_UB_33 -0.536866E-4
_diffrn_radiation_monochromator graphite
_diffrn_radiation_probe x-ray
_diffrn_radiation_type CuK\a
_diffrn_radiation_wavelength 1.54178
_diffrn_reflns_av_R_equivalents 0.017
_diffrn_reflns_av_unetI/netI 0.0225
_diffrn_reflns_limit_h_max 23
_diffrn_reflns_limit_h_min -24
_diffrn_reflns_limit_k_max 3
_diffrn_reflns_limit_k_min -4
_diffrn_reflns_limit_l_max 18
_diffrn_reflns_limit_l_min -18
_diffrn_reflns_number 3756
_diffrn_reflns_theta_full 67.4
_diffrn_reflns_theta_max 67.4
_diffrn_reflns_theta_min 2.14
_diffrn_source 'sealed x-ray tube'
_exptl_absorpt_coefficient_mu 8.682
_exptl_absorpt_correction_T_max 0.959
_exptl_absorpt_correction_T_min 0.881
_exptl_absorpt_correction_type multi-scan
_exptl_absorpt_process_details
;
SADABS-2008/1 - Bruker AXS area detector scaling and absorption correction
;
_exptl_crystal_colour colourless
_exptl_crystal_density_diffrn 1.979
_exptl_crystal_description platelet
_exptl_crystal_F_000 704
_exptl_crystal_size_max 0.184
_exptl_crystal_size_mid 0.101
_exptl_crystal_size_min 0.04
_refine_diff_density_max 0.467
_refine_diff_density_min -0.321
_refine_diff_density_rms 0.075
_refine_ls_abs_structure_details 'Flack H D (1983), Acta Cryst. A39, 876-881'
_refine_ls_abs_structure_Flack 0
_refine_ls_extinction_coef 0.0058(5)
_refine_ls_extinction_expression Fc^*^=kFc[1+0.001xFc^2^\l^3^/sin(2\q)]^-1/4^
_refine_ls_extinction_method SHELXL
_refine_ls_goodness_of_fit_ref 1.11
_refine_ls_hydrogen_treatment mixed
_refine_ls_matrix_type full
_refine_ls_number_parameters 173
_refine_ls_number_reflns 1965
_refine_ls_number_restraints 2
_refine_ls_restrained_S_all 1.109
_refine_ls_R_factor_all 0.0223
_refine_ls_R_factor_gt 0.0222
_refine_ls_shift/su_max 0.058
_refine_ls_shift/su_mean 0.014
_refine_ls_structure_factor_coef Fsqd
_refine_ls_weighting_details 'calc w=1/[\s^2^(Fo^2^)+(0.0449P)^2^+0.1589P] where P=(Fo^2^+2Fc^2^)/3'
_refine_ls_weighting_scheme calc
_refine_ls_wR_factor_gt 0.0592
_refine_ls_wR_factor_ref 0.0595
_reflns_number_gt 1945
_reflns_number_total 1965
_reflns_threshold_expression >2sigma(I)
_cod_data_source_file ja4050604_si_002_1.cif
_cod_data_source_block II
_cod_original_cell_volume 1198.80(5)
_cod_original_sg_symbol_H-M 'C c'
_cod_database_code 4120259

loop_
_symmetry_equiv_pos_as_xyz
'x, y, z'
'x, -y, z+1/2'
'x+1/2, y+1/2, z'
'x+1/2, -y+1/2, z+1/2'

loop_
_atom_site_label
_atom_site_type_symbol
_atom_site_fract_x
_atom_site_fract_y
_atom_site_fract_z
_atom_site_U_iso_or_equiv
_atom_site_adp_type
_atom_site_occupancy
_atom_site_symmetry_multiplicity
_atom_site_calc_flag
_atom_site_refinement_flags
Nb1 Nb 0.952986(9) 0.15902(4) 0.603841(10) 0.02245(11) Uani 1 1 d .
O1 O 0.9501(5) 0.5978(6) 0.6054(6) 0.0449(7) Uani 1 1 d .
F2 F 0.8500(2) 0.0915(13) 0.5494(3) 0.0459(8) Uani 1 1 d .
F3 F 0.9582(2) 0.0878(15) 0.4865(3) 0.0511(10) Uani 1 1 d .
N2 N 0.7699(5) -0.3493(12) 0.3505(6) 0.043(2) Uani 1 1 d .
H2N H 0.7616 -0.2361 0.3922 0.064 Uiso 1 1 calc R
F1 F 0.9423(2) 0.0931(14) 0.7173(3) 0.0494(10) Uani 1 1 d .
F4 F 1.0490(2) 0.0970(14) 0.6543(4) 0.0608(12) Uani 1 1 d .
N1 N 0.65667(17) -0.3157(8) 0.2966(2) 0.0383(8) Uani 1 1 d .
H1N H 0.6225 -0.3462 0.2474 0.057 Uiso 1 1 calc R
C9 C 0.6163(6) 0.1922(15) 0.4922(7) 0.051(3) Uani 1 1 d .
H9 H 0.6108 0.3095 0.5403 0.076 Uiso 1 1 calc R
C3 C 0.7950(5) -0.6957(17) 0.2179(9) 0.053(3) Uani 1 1 d .
H3 H 0.8026 -0.8141 0.1712 0.079 Uiso 1 1 calc R
C6 C 0.6306(6) -0.1702(19) 0.3488(9) 0.055(3) Uani 1 1 d .
C8 C 0.5548(4) 0.096(2) 0.4158(5) 0.0469(17) Uani 1 1 d .
H8 H 0.5095 0.1516 0.413 0.07 Uiso 1 1 calc R
N3 N 0.6922(3) -0.065(3) 0.4241(4) 0.0527(15) Uani 1 1 d .
C10 C 0.6793(4) 0.111(3) 0.4920(6) 0.047(2) Uani 1 1 d .
H10 H 0.7176 0.1769 0.5407 0.071 Uiso 1 1 calc R
C4 C 0.8485(4) -0.597(2) 0.2866(6) 0.051(2) Uani 1 1 d .
H4 H 0.8937 -0.6484 0.2879 0.077 Uiso 1 1 calc R
C1 C 0.7168(4) -0.452(3) 0.2821(5) 0.0469(19) Uani 1 1 d .
C2 C 0.7259(5) -0.622(2) 0.2149(7) 0.052(3) Uani 1 1 d .
H2 H 0.6876 -0.691 0.1666 0.078 Uiso 1 1 calc R
C7 C 0.5677(4) -0.077(2) 0.3506(5) 0.0444(15) Uani 1 1 d .
H7 H 0.5291 -0.1373 0.3016 0.067 Uiso 1 1 calc R
C5 C 0.8392(4) -0.416(2) 0.3580(5) 0.0452(15) Uani 1 1 d .
H5 H 0.8768 -0.3464 0.4071 0.068 Uiso 1 1 calc R

loop_
_atom_site_aniso_label
_atom_site_aniso_U_11
_atom_site_aniso_U_22
_atom_site_aniso_U_33
_atom_site_aniso_U_23
_atom_site_aniso_U_13
_atom_site_aniso_U_12
Nb1 0.02632(14) 0.01345(15) 0.02656(14) -0.0001(3) 0.00744(9) 0.0002(2)
O1 0.0557(17) 0.0198(10) 0.0583(13) 0.012(3) 0.0179(11) -0.001(3)
F2 0.0244(16) 0.0583(18) 0.045(2) -0.0086(19) -0.0010(13) -0.0072(15)
F3 0.063(2) 0.050(2) 0.0334(19) 0.000(2) 0.0070(16) -0.005(2)
N2 0.062(5) 0.028(4) 0.049(4) 0.020(2) 0.034(3) 0.019(2)
F1 0.070(2) 0.048(2) 0.045(2) 0.001(2) 0.0387(19) -0.006(2)
F4 0.035(2) 0.051(2) 0.089(3) -0.003(2) 0.0101(19) -0.0033(17)
N1 0.0312(15) 0.050(2) 0.0296(14) -0.0081(11) 0.0053(12) -0.0021(11)
C9 0.065(6) 0.037(5) 0.046(5) -0.008(2) 0.012(4) -0.006(2)
C3 0.043(5) 0.061(6) 0.065(7) 0.006(3) 0.033(5) 0.015(3)
C6 0.045(4) 0.072(7) 0.054(5) -0.003(3) 0.023(4) 0.001(2)
C8 0.047(5) 0.050(4) 0.043(3) -0.010(3) 0.015(3) -0.005(4)
N3 0.047(4) 0.059(3) 0.052(4) 0.022(3) 0.016(3) 0.010(4)
C10 0.032(4) 0.052(5) 0.045(4) 0.009(3) -0.004(3) 0.004(3)
C4 0.035(4) 0.042(4) 0.085(5) 0.009(4) 0.030(4) 0.013(3)
C1 0.041(4) 0.044(4) 0.069(5) 0.023(4) 0.035(4) 0.019(3)
C2 0.056(5) 0.050(6) 0.060(6) 0.003(4) 0.032(4) -0.003(4)
C7 0.045(4) 0.058(3) 0.038(3) 0.002(4) 0.023(3) -0.003(4)
C5 0.035(3) 0.027(3) 0.068(4) 0.002(4) 0.009(3) 0.009(4)

loop_
_atom_type_symbol
_atom_type_description
_atom_type_scat_dispersion_real
_atom_type_scat_dispersion_imag
_atom_type_scat_source
C C 0.0033 0.0016 'International Tables Vol C Tables 4.2.6.8 and 6.1.1.4'
H H 0 0 'International Tables Vol C Tables 4.2.6.8 and 6.1.1.4'
N N 0.0061 0.0033 'International Tables Vol C Tables 4.2.6.8 and 6.1.1.4'
O O 0.0106 0.006 'International Tables Vol C Tables 4.2.6.8 and 6.1.1.4'
F F 0.0171 0.0103 'International Tables Vol C Tables 4.2.6.8 and 6.1.1.4'
Nb Nb -2.0727 0.6215 'International Tables Vol C Tables 4.2.6.8 and 6.1.1.4'

loop_
_geom_angle_atom_site_label_1
_geom_angle_atom_site_label_2
_geom_angle_atom_site_label_3
_geom_angle
_geom_angle_site_symmetry_3
O1 Nb1 F4 99.3(3) .
O1 Nb1 F1 96.3(3) .
F4 Nb1 F1 90.4(2) .
O1 Nb1 F3 100.0(3) .
F4 Nb1 F3 90.6(2) .
F1 Nb1 F3 163.21(9) .
O1 Nb1 F2 96.1(3) .
F4 Nb1 F2 164.58(10) .
F1 Nb1 F2 87.65(17) .
F3 Nb1 F2 86.99(19) .
O1 Nb1 O1 175.9(5) 1_545
F4 Nb1 O1 83.7(3) 1_545
F1 Nb1 O1 80.8(3) 1_545
F3 Nb1 O1 82.7(3) 1_545
F2 Nb1 O1 80.9(3) 1_545
Nb1 O1 Nb1 175.9(5) 1_565
C1 N2 C5 122.4(8) .
C1 N2 H2N 118.8 .
C5 N2 H2N 118.8 .
C6 N1 C1 148.3(7) .
C6 N1 H1N 105.8 .
C1 N1 H1N 105.8 .
C10 C9 C8 119.3(9) .
C10 C9 H9 120.3 .
C8 C9 H9 120.3 .
C4 C3 C2 120.0(10) .
C4 C3 H3 120 .
C2 C3 H3 120 .
N1 C6 C7 138.8(12) .
N1 C6 N3 103.5(8) .
C7 C6 N3 117.5(9) .
C7 C8 C9 116.2(7) .
C7 C8 H8 121.9 .
C9 C8 H8 121.9 .
C10 N3 C6 116.5(7) .
C9 C10 N3 124.2(8) .
C9 C10 H10 117.9 .
N3 C10 H10 117.9 .
C3 C4 C5 121.7(6) .
C3 C4 H4 119.1 .
C5 C4 H4 119.1 .
N2 C1 C2 121.9(7) .
N2 C1 N1 104.9(7) .
C2 C1 N1 133.0(8) .
C1 C2 C3 118.6(10) .
C1 C2 H2 120.7 .
C3 C2 H2 120.7 .
C8 C7 C6 126.3(9) .
C8 C7 H7 116.9 .
C6 C7 H7 116.8 .
N2 C5 C4 115.4(7) .
N2 C5 H5 122.3 .
C4 C5 H5 122.3 .

loop_
_geom_bond_atom_site_label_1
_geom_bond_atom_site_label_2
_geom_bond_distance
_geom_bond_site_symmetry_2
Nb1 O1 1.748(3) .
Nb1 F4 1.854(4) .
Nb1 F1 1.894(4) .
Nb1 F3 1.913(4) .
Nb1 F2 1.989(4) .
Nb1 O1 2.235(2) 1_545
O1 Nb1 2.235(2) 1_565
N2 C1 1.311(12) .
N2 C5 1.392(10) .
N2 H2N 0.86 .
N1 C6 1.258(11) .
N1 C1 1.419(6) .
N1 H1N 0.86 .
C9 C10 1.315(13) .
C9 C8 1.468(12) .
C9 H9 0.93 .
C3 C4 1.311(15) .
C3 C2 1.412(12) .
C3 H3 0.93 .
C6 C7 1.334(13) .
C6 N3 1.468(14) .
C8 C7 1.333(10) .
C8 H8 0.93 .
N3 C10 1.378(11) .
C10 H10 0.93 .
C4 C5 1.402(11) .
C4 H4 0.93 .
C1 C2 1.320(12) .
C2 H2 0.93 .
C7 H7 0.93 .
C5 H5 0.93 .
